data_2011929
loop_
_publ_author_name
'Zhang, Shusheng'
'Wang, Zhongwei'
'Li, Ming'
'Jiao, Kui'
'Razak, Ibrahim Abdul'
'Shanmuga Sundara Raj, S.'
'Fun, Hoong-Kun'

_publ_section_title
;<i>O</i>-Ethyl and <i>O</i>-methyl
 <i>N</i>-(2,3,4,6-tetra-<i>O</i>-acetyl-\b-<small>D</small>-glucopyranosyl)thiocarbamate
;
_journal_issue 5
_journal_name_full 'Acta Crystallographica Section C'
_journal_page_first 566
_journal_page_last 568
_journal_paper_doi 10.1107/S0108270101000609
_journal_volume 57
_journal_year 2001
_chemical_formula_moiety 'C17 H25 N O10 S'
_chemical_formula_sum 'C17 H25 N O10 S'
_chemical_formula_weight 435.44
_chemical_name_systematic
;
O-ethyl
N-(2,3,4,6-tetra-O-acetyl-\b-d-glucopyranosyl)carbamothiate
;
_space_group_IT_number 4
_symmetry_cell_setting monoclinic
_symmetry_space_group_name_Hall 'P 2yb'
_symmetry_space_group_name_H-M 'P 1 21 1'
_audit_creation_method SHELXL97
_cell_angle_alpha 90
_cell_angle_beta 100.8100(10)
_cell_angle_gamma 90
_cell_formula_units_Z 2
_cell_length_a 7.7492(2)
_cell_length_b 10.4470(3)
_cell_length_c 14.3852(3)
_cell_measurement_reflns_used 4350
_cell_measurement_temperature 293(2)
_cell_measurement_theta_max 28.48
_cell_measurement_theta_min 1.44
_cell_volume 1143.90(5)
_computing_cell_refinement 'SAINT (Siemens, 1996)'
_computing_data_collection 'SMART (Siemens, 1996)'
_computing_data_reduction SAINT
_computing_molecular_graphics SHELXTL
_computing_publication_material 'SHELXTL, PARST (Nardelli, 1995) and PLATON (Spek, 1990)'
_computing_structure_refinement SHELXTL
_computing_structure_solution 'SHELXTL (Sheldrick, 1997b)'
_diffrn_ambient_temperature 293(2)
_diffrn_detector_area_resol_mean 8.33
_diffrn_measured_fraction_theta_full .974
_diffrn_measured_fraction_theta_max .974
_diffrn_measurement_device_type 'Siemens SMART CCD area-detector'
_diffrn_measurement_method \w
_diffrn_radiation_monochromator graphite
_diffrn_radiation_source 'fine-focus sealed tube'
_diffrn_radiation_type MoK\a
_diffrn_radiation_wavelength .71073
_diffrn_reflns_av_R_equivalents .084
_diffrn_reflns_av_sigmaI/netI .123
_diffrn_reflns_limit_h_max 10
_diffrn_reflns_limit_h_min -8
_diffrn_reflns_limit_k_max 13
_diffrn_reflns_limit_k_min -13
_diffrn_reflns_limit_l_max 18
_diffrn_reflns_limit_l_min -18
_diffrn_reflns_number 7784
_diffrn_reflns_theta_full 27.93
_diffrn_reflns_theta_max 27.93
_diffrn_reflns_theta_min 1.44
_diffrn_standards_decay_% negligible
_exptl_absorpt_coefficient_mu .190
_exptl_absorpt_correction_T_max .945
_exptl_absorpt_correction_T_min .921
_exptl_absorpt_correction_type empirical
_exptl_absorpt_process_details '(SADABS; Sheldrick, 1996)'
_exptl_crystal_colour colourless
_exptl_crystal_density_diffrn 1.264
_exptl_crystal_density_method 'not measured'
_exptl_crystal_description parallelepiped
_exptl_crystal_F_000 460
_exptl_crystal_size_max .44
_exptl_crystal_size_mid .34
_exptl_crystal_size_min .30
_refine_diff_density_max .34
_refine_diff_density_min -.31
_refine_ls_abs_structure_details 'Flack (1983)'
_refine_ls_abs_structure_Flack -.10(13)
_refine_ls_extinction_coef .055(5)
_refine_ls_extinction_method 'SHELXL97 (Sheldrick, 1997a)'
_refine_ls_goodness_of_fit_ref .88
_refine_ls_hydrogen_treatment mixed
_refine_ls_matrix_type full
_refine_ls_number_parameters 267
_refine_ls_number_reflns 5034
_refine_ls_number_restraints 3
_refine_ls_restrained_S_all .88
_refine_ls_R_factor_all .096
_refine_ls_R_factor_gt .062
_refine_ls_shift/su_max <0.001
_refine_ls_shift/su_mean .00
_refine_ls_structure_factor_coef Fsqd
_refine_ls_weighting_details 'calc w = 1/[\s^2^(Fo^2^)+(0.0613P)^2^] where P=(Fo^2^+2Fc^2^)/3'
_refine_ls_weighting_scheme calc
_refine_ls_wR_factor_ref .168
_reflns_number_gt 2780
_reflns_number_total 5034
_reflns_threshold_expression I>2\s(I)
_cod_data_source_file bj1013.cif
_cod_data_source_block I
_cod_depositor_comments
;
The following automatic conversions were performed:
'_symmetry_cell_setting' value 'Monoclinic' changed to 'monoclinic'
according to '/home/saulius/struct/CIF-dictionaries/cif_core.dic'
dictionary named 'cif_core.dic' version 2.4.1 from 2010-06-29.

Automatic conversion script
Id: cif_fix_enum 1527 2010-12-29 10:47:43Z saulius 

The following automatic conversions were performed:

'_symmetry_cell_setting' value 'Monoclinic' changed to 'monoclinic'
according to /home/saulius/struct/CIF-dictionaries/cif_core.dic
dictionary named 'cif_core.dic' version 2.4.1 from 2010-06-29.

Automatic conversion script
Id: cif_fix_values 1715 2011-07-08 13:25:40Z adriana 
;
_cod_original_sg_symbol_H-M 'P 21'
_cod_database_code 2011929
_cod_database_fobs_code 2011929

loop_
_symmetry_equiv_pos_as_xyz
'x, y, z'
'-x, y+1/2, -z'

loop_
_atom_site_label
_atom_site_fract_x
_atom_site_fract_y
_atom_site_fract_z
_atom_site_U_iso_or_equiv
_atom_site_adp_type
_atom_site_calc_flag
_atom_site_refinement_flags
_atom_site_occupancy
_atom_site_disorder_assembly
_atom_site_disorder_group
_atom_site_type_symbol
S1 .54892(17) .41399(11) .68914(9) .0918(4) Uani d . 1 . . S
O1 .4248(3) .7520(2) .67308(15) .0507(6) Uani d . 1 . . O
O2 .4085(4) .6917(3) .92413(18) .0676(7) Uani d . 1 . . O
O3 .5855(7) .8385(5) 1.0070(2) .148(2) Uani d . 1 . . O
O4 .1738(3) .9040(3) .87532(16) .0582(6) Uani d . 1 . . O
O5 -.0952(5) .8271(5) .8781(3) .1202(15) Uani d . 1 . . O
O6 -.0114(3) .8894(2) .67380(16) .0533(6) Uani d . 1 . . O
O7 .0183(5) 1.1020(3) .6976(4) .1301(17) Uani d . 1 . . O
O8 .2991(3) .9635(2) .54130(18) .0623(7) Uani d . 1 . . O
O9 .0417(4) 1.0440(4) .4639(3) .1103(13) Uani d . 1 . . O
C1 .4486(4) .6790(3) .7602(2) .0502(8) Uani d . 1 . . C
H1A .3712 .6041 .7513 .060 Uiso calc R 1 . . H
C2 .3987(4) .7655(3) .8376(2) .0503(8) Uani d . 1 . . C
H2A .4778 .8394 .8488 .060 Uiso calc R 1 . . H
C3 .2075(4) .8103(3) .8068(2) .0483(8) Uani d . 1 . . C
H3A .1282 .7372 .8070 .058 Uiso calc R 1 . . H
C4 .1765(4) .8705(3) .7081(2) .0481(8) Uani d . 1 . . C
H4A .2381 .9526 .7102 .058 Uiso calc R 1 . . H
C5 .2428(4) .7787(3) .6370(2) .0491(8) Uani d . 1 . . C
H5A .1763 .6985 .6336 .059 Uiso calc R 1 . . H
C6 .5073(6) .7404(5) 1.0049(3) .0703(11) Uani d . 1 . . C
C7 .4978(7) .6552(5) 1.0893(3) .0891(15) Uani d . 1 . . C
H7A .4821 .5678 1.0686 .134 Uiso calc R 1 A 1 H
H7B .4005 .6809 1.1175 .134 Uiso calc R 1 A 1 H
H7C .6048 .6628 1.1349 .134 Uiso calc R 1 A 1 H
H7D .5103 .7073 1.1451 .134 Uiso d PR .00 A 2 H
H7E .5913 .5936 1.0965 .134 Uiso d PR .00 A 2 H
H7F .3870 .6114 1.0800 .134 Uiso d PR .00 A 2 H
C8 .0176(5) .9053(5) .9042(3) .0702(11) Uani d . 1 . . C
C9 .0058(8) 1.0167(7) .9677(4) .113(2) Uani d . 1 . . C
H9A .1140 1.0639 .9770 .169 Uiso calc R 1 . . H
H9B -.0149 .9865 1.0277 .169 Uiso calc R 1 . . H
H9C -.0892 1.0714 .9394 .169 Uiso calc R 1 . . H
C10 -.0754(5) 1.0119(4) .6721(3) .0715(11) Uani d . 1 . . C
C11 -.2685(6) 1.0154(5) .6351(4) .0993(16) Uani d . 1 . . C
H11A -.2998 .9483 .5894 .149 Uiso calc R 1 B 1 H
H11B -.2999 1.0967 .6055 .149 Uiso calc R 1 B 1 H
H11C -.3302 1.0035 .6864 .149 Uiso calc R 1 B 1 H
H11D -.3203 1.0840 .6648 .149 Uiso d PR .00 B 2 H
H11E -.3198 .9356 .6487 .149 Uiso d PR .00 B 2 H
H11F -.2898 1.0288 .5679 .149 Uiso d PR .00 B 2 H
C12 .2244(5) .8342(4) .5378(3) .0611(10) Uani d . 1 . . C
H12A .2846 .7794 .4998 .073 Uiso calc R 1 . . H
H12B .1012 .8372 .5083 .073 Uiso calc R 1 . . H
C13 .1950(6) 1.0590(4) .4987(3) .0714(11) Uani d . 1 . . C
C14 .2937(6) 1.1830(5) .5060(4) .0982(17) Uani d . 1 . . C
H14A .3959 1.1769 .5552 .147 Uiso calc R 1 C 1 H
H14B .2194 1.2507 .5206 .147 Uiso calc R 1 C 1 H
H14C .3290 1.2009 .4468 .147 Uiso calc R 1 C 1 H
H14D .2336 1.2422 .4600 .147 Uiso d PR .00 C 2 H
H14E .4102 1.1685 .4944 .147 Uiso d PR .00 C 2 H
H14F .3004 1.2179 .5683 .147 Uiso d PR .00 C 2 H
N15 .6291(4) .6375(3) .7831(2) .0607(8) Uani d D 1 . . N
C16 .6819(5) .5210(4) .7519(2) .0595(10) Uani d . 1 . . C
O17 .8546(4) .5099(3) .7795(2) .0864(9) Uani d . 1 . . O
C18 .9330(6) .3859(6) .7584(4) .1087(19) Uani d D 1 . . C
H18A .8999 .3659 .6916 .130 Uiso calc R 1 . . H
H18B .8925 .3174 .7944 .130 Uiso calc R 1 . . H
C19 1.1273(7) .4004(8) .7855(7) .168(3) Uani d D 1 . . C
H19A 1.1832 .3221 .7725 .252 Uiso calc R 1 . . H
H19B 1.1584 .4196 .8517 .252 Uiso calc R 1 . . H
H19C 1.1655 .4687 .7496 .252 Uiso calc R 1 . . H
H15A .711(4) .695(3) .807(3) .097(16) Uiso d D 1 . . H

loop_
_atom_site_aniso_label
_atom_site_aniso_U_11
_atom_site_aniso_U_22
_atom_site_aniso_U_33
_atom_site_aniso_U_12
_atom_site_aniso_U_13
_atom_site_aniso_U_23
S1 .0850(9) .0737(8) .1087(9) .0072(6) -.0027(7) -.0385(7)
O1 .0303(13) .0560(13) .0617(14) .0111(10) -.0016(9) -.0068(11)
O2 .0764(19) .0550(15) .0611(16) -.0001(13) -.0139(13) .0018(12)
O3 .170(4) .181(5) .071(2) -.106(4) -.038(2) .018(2)
O4 .0429(15) .0624(14) .0667(14) -.0031(12) .0036(10) -.0150(13)
O5 .063(2) .177(4) .128(3) -.050(2) .037(2) -.045(3)
O6 .0282(12) .0520(13) .0735(14) .0059(10) -.0062(10) -.0030(11)
O7 .060(2) .0587(19) .254(5) .0127(16) -.016(3) -.039(3)
O8 .0381(14) .0723(17) .0712(15) .0046(12) -.0032(10) .0120(13)
O9 .051(2) .098(3) .162(3) .0101(17) -.0326(19) .026(2)
C1 .037(2) .0466(18) .061(2) .0003(15) -.0080(14) .0001(16)
C2 .042(2) .0503(18) .0512(19) .0025(15) -.0088(13) -.0019(15)
C3 .0349(19) .0472(17) .059(2) -.0026(14) .0001(13) -.0060(15)
C4 .0294(17) .0507(18) .0593(19) -.0007(14) -.0041(13) -.0102(15)
C5 .0303(18) .0511(18) .060(2) .0040(14) -.0067(13) -.0078(16)
C6 .057(3) .087(3) .061(2) -.011(2) -.0037(17) -.006(2)
C7 .107(4) .094(3) .061(3) .005(3) .001(2) .000(2)
C8 .037(2) .100(3) .072(2) -.007(2) .0088(17) -.008(2)
C9 .091(4) .153(5) .101(4) .003(4) .036(3) -.049(4)
C10 .047(2) .061(2) .102(3) .018(2) .001(2) -.005(2)
C11 .045(3) .093(4) .154(4) .025(3) .003(3) .011(3)
C12 .043(2) .072(2) .064(2) .0073(18) -.0034(16) -.0057(19)
C13 .053(3) .076(3) .078(3) .016(2) -.0061(19) .018(2)
C14 .063(3) .083(3) .141(5) -.002(3) .000(3) .040(3)
N15 .0380(19) .0536(17) .081(2) .0081(14) -.0122(14) -.0122(16)
C16 .056(3) .055(2) .062(2) .0209(18) -.0045(16) -.0016(17)
O17 .0607(19) .0795(19) .107(2) .0341(16) -.0151(15) -.0197(18)
C18 .084(4) .112(4) .119(4) .057(3) -.010(3) -.028(3)
C19 .088(5) .122(5) .287(10) .020(5) .021(5) -.067(7)

loop_
_atom_type_symbol
_atom_type_description
_atom_type_scat_dispersion_real
_atom_type_scat_dispersion_imag
_atom_type_scat_source
C C .0033 .0016 'International Tables Vol C Tables 4.2.6.8 and 6.1.1.4'
H H .0000 .0000 'International Tables Vol C Tables 4.2.6.8 and 6.1.1.4'
N N .0061 .0033 'International Tables Vol C Tables 4.2.6.8 and 6.1.1.4'
O O .0106 .0060 'International Tables Vol C Tables 4.2.6.8 and 6.1.1.4'
S S .1246 .1234 'International Tables Vol C Tables 4.2.6.8 and 6.1.1.4'

loop_
_geom_angle_atom_site_label_1
_geom_angle_atom_site_label_2
_geom_angle_atom_site_label_3
_geom_angle
C5 O1 C1 111.8(2)
C6 O2 C2 117.5(3)
C8 O4 C3 120.1(3)
C10 O6 C4 117.8(3)
C13 O8 C12 117.7(3)
N15 C1 O1 108.4(3)
N15 C1 C2 112.1(3)
O1 C1 C2 108.0(2)
O2 C2 C1 109.2(3)
O2 C2 C3 107.5(3)
C1 C2 C3 109.2(2)
O4 C3 C4 109.7(3)
O4 C3 C2 107.3(2)
C4 C3 C2 111.5(3)
O6 C4 C3 110.0(3)
O6 C4 C5 107.0(2)
C3 C4 C5 110.0(3)
O1 C5 C12 109.0(3)
O1 C5 C4 107.7(2)
C12 C5 C4 113.4(3)
O3 C6 O2 123.0(4)
O3 C6 C7 126.0(4)
O2 C6 C7 111.0(4)
O5 C8 O4 122.5(4)
O5 C8 C9 126.6(4)
O4 C8 C9 110.9(4)
O7 C10 O6 122.0(4)
O7 C10 C11 126.6(4)
O6 C10 C11 111.4(4)
O8 C12 C5 110.6(3)
O9 C13 O8 123.2(4)
O9 C13 C14 126.1(4)
O8 C13 C14 110.6(4)
C16 N15 C1 121.6(3)
O17 C16 N15 108.8(3)
O17 C16 S1 126.1(3)
N15 C16 S1 125.1(3)
C16 O17 C18 116.3(4)
O17 C18 C19 106.9(5)

loop_
_geom_bond_atom_site_label_1
_geom_bond_atom_site_label_2
_geom_bond_site_symmetry_2
_geom_bond_distance
_geom_bond_publ_flag
S1 C16 . 1.667(4) ?
O1 C5 . 1.436(4) yes
O1 C1 . 1.449(4) yes
O2 C6 . 1.365(5) ?
O2 C2 . 1.454(4) ?
O3 C6 . 1.188(6) ?
O4 C8 . 1.352(4) ?
O4 C3 . 1.447(4) ?
O5 C8 . 1.204(6) ?
O6 C10 . 1.371(5) ?
O6 C4 . 1.461(4) ?
O7 C10 . 1.204(5) ?
O8 C13 . 1.355(5) ?
O8 C12 . 1.467(5) ?
O9 C13 . 1.209(5) ?
C1 N15 . 1.442(4) ?
C1 C2 . 1.538(5) yes
C2 C3 . 1.538(5) yes
C3 C4 . 1.530(5) yes
C4 C5 . 1.558(4) yes
C5 C12 . 1.521(5) ?
C6 C7 . 1.517(7) ?
C8 C9 . 1.493(7) ?
C10 C11 . 1.492(6) ?
C13 C14 . 1.498(7) ?
N15 C16 . 1.385(5) ?
C16 O17 . 1.328(4) ?
O17 C18 . 1.486(6) ?
C18 C19 . 1.490(8) ?

loop_
_geom_hbond_atom_site_label_D
_geom_hbond_atom_site_label_H
_geom_hbond_atom_site_label_A
_geom_hbond_site_symmetry_A
_geom_hbond_distance_DH
_geom_hbond_distance_HA
_geom_hbond_distance_DA
_geom_hbond_angle_DHA
_geom_hbond_publ_flag
N15 H15A O5 1_655 .90(3) 2.15(3) 3.046(5) 178(3) n
C5 H5A O9 2_546 .98 2.56 3.431(5) 149 n

loop_
_geom_torsion_atom_site_label_1
_geom_torsion_atom_site_label_2
_geom_torsion_atom_site_label_3
_geom_torsion_atom_site_label_4
_geom_torsion
_geom_torsion_publ_flag
C5 O1 C1 N15 170.3(3) ?
C5 O1 C1 C2 -68.1(3) ?
C6 O2 C2 C1 127.3(3) yes
C6 O2 C2 C3 -114.3(4) yes
N15 C1 C2 O2 -64.9(4) ?
O1 C1 C2 O2 175.7(3) ?
N15 C1 C2 C3 177.8(3) ?
O1 C1 C2 C3 58.4(3) ?
C8 O4 C3 C4 98.4(4) yes
C8 O4 C3 C2 -140.3(3) yes
O2 C2 C3 O4 69.0(3) ?
C1 C2 C3 O4 -172.6(3) ?
O2 C2 C3 C4 -170.8(3) ?
C1 C2 C3 C4 -52.5(4) ?
C10 O6 C4 C3 106.4(3) yes
C10 O6 C4 C5 -134.1(3) yes
O4 C3 C4 O6 -72.1(3) ?
C2 C3 C4 O6 169.2(2) ?
O4 C3 C4 C5 170.3(2) ?
C2 C3 C4 C5 51.6(3) ?
C1 O1 C5 C12 -170.1(3) ?
C1 O1 C5 C4 66.5(3) ?
O6 C4 C5 O1 -176.1(3) ?
C3 C4 C5 O1 -56.6(3) ?
O6 C4 C5 C12 63.2(3) ?
C3 C4 C5 C12 -177.3(3) ?
C2 O2 C6 O3 -.8(7) ?
C2 O2 C6 C7 177.6(4) ?
C3 O4 C8 O5 3.2(6) ?
C3 O4 C8 C9 -174.8(4) ?
C4 O6 C10 O7 .1(6) ?
C4 O6 C10 C11 179.8(3) ?
C13 O8 C12 C5 -125.7(3) ?
O1 C5 C12 O8 -70.0(3) yes
C4 C5 C12 O8 50.0(4) yes
C12 O8 C13 O9 5.0(6) ?
C12 O8 C13 C14 -177.9(4) ?
O1 C1 N15 C16 -91.0(4) ?
C2 C1 N15 C16 149.9(3) ?
C1 N15 C16 O17 177.2(3) yes
C1 N15 C16 S1 -2.2(5) yes
N15 C16 O17 C18 175.6(4) ?
S1 C16 O17 C18 -5.0(6) ?
C16 O17 C18 C19 173.8(5) ?
